data_2017727
loop_
_publ_author_name
'Zatovsky, Igor V.'
'Baumer, Vyacheslav N.'
'Strutynska, Nataliya Yu.'
'Slobodyanik, Nikolay S.'
'Shishkin, Oleg V.'

_publ_section_title
;
 A novel In~3~O~16~ fragment in Cs~3~In~3~(PO~4~)~4~
;
_journal_coeditor_code SQ3240
_journal_issue 7
_journal_name_full 'Acta Crystallographica Section C'
_journal_page_first i71
_journal_page_last i74
_journal_paper_doi 10.1107/S0108270110017695
_journal_volume 66
_journal_year 2010
_chemical_formula_iupac 'Cs3 In3 (P O4)4'
_chemical_formula_moiety 'In3 O16 P4 , 3(Cs)'
_chemical_formula_structural 'Cs3 In3 (P O4)4'
_chemical_formula_sum 'Cs3 In3 O16 P4'
_chemical_formula_weight 1123.07
_chemical_name_systematic
;
tricaesium triindium tetraphosphate
;
_space_group_IT_number 15
_symmetry_cell_setting monoclinic
_symmetry_space_group_name_Hall '-C 2yc'
_symmetry_space_group_name_H-M 'C 1 2/c 1'
_atom_sites_solution_primary direct
_atom_sites_solution_secondary difmap
_audit_creation_method 'WinGX routine CIF_UPDATE'
_cell_angle_alpha 90
_cell_angle_beta 91.4850(10)
_cell_angle_gamma 90
_cell_formula_units_Z 4
_cell_length_a 16.4370(2)
_cell_length_b 10.04980(10)
_cell_length_c 9.94730(10)
_cell_measurement_reflns_used 16601
_cell_measurement_temperature 293(2)
_cell_measurement_theta_max 40.9776
_cell_measurement_theta_min 2.8768
_cell_volume 1642.63(3)
_computing_cell_refinement 'CrysAlisPro (Oxford Diffraction, 2009)'
_computing_data_collection 'CrysAlisPro (Oxford Diffraction, 2009)'
_computing_data_reduction 'CrysAlisPro (Oxford Diffraction, 2009)'
_computing_molecular_graphics 'DIAMOND (Brandenburg & Berndt, 1999)'
_computing_publication_material 'WingX (Farrugia, 1999)'
_computing_structure_refinement 'SHELXL97 (Sheldrick, 2008)'
_computing_structure_solution 'SHELXS97 (Sheldrick, 2008)'
_diffrn_ambient_temperature 293(2)
_diffrn_detector_area_resol_mean 16.1827
_diffrn_measured_fraction_theta_full 1
_diffrn_measured_fraction_theta_max 0.98
_diffrn_measurement_device_type 'Goniometer Kuma KM4/Oxford Xcalibur, detector Oxford Sapphire3'
_diffrn_measurement_method '\w and \f scans'
_diffrn_radiation_monochromator graphite
_diffrn_radiation_source 'fine-focus sealed tube'
_diffrn_radiation_type MoK\a
_diffrn_radiation_wavelength 0.71073
_diffrn_reflns_av_R_equivalents 0.0612
_diffrn_reflns_limit_h_max 30
_diffrn_reflns_limit_h_min -29
_diffrn_reflns_limit_k_max 18
_diffrn_reflns_limit_k_min -18
_diffrn_reflns_limit_l_max 18
_diffrn_reflns_limit_l_min -18
_diffrn_reflns_number 27935
_diffrn_reflns_theta_full 40
_diffrn_reflns_theta_max 41.1
_diffrn_reflns_theta_min 3.12
_exptl_absorpt_coefficient_mu 11.199
_exptl_absorpt_correction_T_max 0.8962
_exptl_absorpt_correction_T_min 0.2129
_exptl_absorpt_correction_type multi-scan
_exptl_absorpt_process_details '(Blessing, 1995)'
_exptl_crystal_colour colourless
_exptl_crystal_density_diffrn 4.541
_exptl_crystal_density_method 'not measured'
_exptl_crystal_description prism
_exptl_crystal_F_000 2000
_exptl_crystal_size_max 0.20
_exptl_crystal_size_mid 0.10
_exptl_crystal_size_min 0.01
_refine_diff_density_max 2.767
_refine_diff_density_min -2.754
_refine_ls_extinction_coef 0.00171(5)
_refine_ls_extinction_method 'SHELXL97 (Sheldrick, 2008)'
_refine_ls_goodness_of_fit_ref 1.039
_refine_ls_matrix_type full
_refine_ls_number_parameters 121
_refine_ls_number_reflns 5338
_refine_ls_number_restraints 0
_refine_ls_restrained_S_all 1.039
_refine_ls_R_factor_all 0.0402
_refine_ls_R_factor_gt 0.0302
_refine_ls_shift/su_max 0.001
_refine_ls_shift/su_mean 0
_refine_ls_structure_factor_coef Fsqd
_refine_ls_weighting_details 'calc w = 1/[\s^2^(Fo^2^)+(0.0386P)^2^+0.0000P] where P=(Fo^2^+2Fc^2^)/3'
_refine_ls_weighting_scheme calc
_refine_ls_wR_factor_ref 0.0703
_reflns_number_gt 4413
_reflns_number_total 5338
_reflns_threshold_expression I>2\s(I)
_cod_data_source_file sq3240.cif
_cod_data_source_block I
_cod_original_sg_symbol_H-M 'C 2/c'
_cod_database_code 2017727
_cod_database_fobs_code 2017727

loop_
_symmetry_equiv_pos_as_xyz
'x, y, z'
'-x, y, -z+1/2'
'x+1/2, y+1/2, z'
'-x+1/2, y+1/2, -z+1/2'
'-x, -y, -z'
'x, -y, z-1/2'
'-x+1/2, -y+1/2, -z'
'x+1/2, -y+1/2, z-1/2'

loop_
_atom_site_type_symbol
_atom_site_label
_atom_site_fract_x
_atom_site_fract_y
_atom_site_fract_z
_atom_site_U_iso_or_equiv
_atom_site_adp_type
_atom_site_calc_flag
_atom_site_refinement_flags
_atom_site_occupancy
_atom_site_disorder_assembly
_atom_site_disorder_group
In In1 0 0.083779(17) 0.75 0.00754(3) Uani d S 1 . .
In In2 0.146950(7) 0.181510(12) 0.330465(12) 0.00814(2) Uani d . 1 . .
Cs Cs1 0.112225(10) 0.443900(17) 0.685605(19) 0.02624(3) Uani d . 1 . .
Cs Cs2 0.25 0.25 0 0.03236(5) Uani d S 1 . .
P P1 0.01047(3) 0.21533(5) 1.06136(5) 0.00772(7) Uani d . 1 . .
P P2 0.19943(3) 0.08388(5) 0.64501(5) 0.00782(7) Uani d . 1 . .
O O1 0.08536(9) 0.25042(16) 1.14726(15) 0.0133(3) Uani d . 1 . .
O O2 -0.02972(8) 0.08288(14) 1.11447(14) 0.0100(2) Uani d . 1 . .
O O3 0.03625(9) 0.20895(16) 0.91492(15) 0.0133(3) Uani d . 1 . .
O O4 -0.05995(9) 0.31631(14) 1.07579(16) 0.0126(2) Uani d . 1 . .
O O5 0.21365(10) -0.05580(15) 0.70291(16) 0.0141(3) Uani d . 1 . .
O O6 0.20687(10) 0.08089(17) 0.49120(16) 0.0158(3) Uani d . 1 . .
O O7 0.26633(10) 0.17355(16) 0.70490(17) 0.0168(3) Uani d . 1 . .
O O8 0.11668(9) 0.13462(18) 0.68684(18) 0.0171(3) Uani d . 1 . .

loop_
_atom_site_aniso_label
_atom_site_aniso_U_11
_atom_site_aniso_U_22
_atom_site_aniso_U_33
_atom_site_aniso_U_12
_atom_site_aniso_U_13
_atom_site_aniso_U_23
In1 0.00733(5) 0.00768(6) 0.00759(6) 0 0.00000(5) 0
In2 0.00714(4) 0.00940(4) 0.00787(4) -0.00084(3) 0.00006(3) -0.00003(3)
Cs1 0.02532(6) 0.01944(6) 0.03344(8) -0.00252(5) -0.00935(6) -0.00558(6)
Cs2 0.05061(13) 0.02570(10) 0.02180(9) 0.00504(10) 0.02102(9) 0.00841(8)
P1 0.00733(14) 0.00904(16) 0.00675(16) -0.00041(13) -0.00036(13) 0.00028(13)
P2 0.00682(14) 0.00909(16) 0.00757(17) -0.00131(13) 0.00023(13) 0.00058(13)
O1 0.0115(5) 0.0171(6) 0.0112(6) -0.0027(5) -0.0032(4) 0.0014(5)
O2 0.0101(4) 0.0090(5) 0.0108(5) -0.0009(4) 0.0002(4) 0.0020(4)
O3 0.0153(5) 0.0167(6) 0.0079(5) -0.0050(5) 0.0012(4) -0.0011(4)
O4 0.0110(5) 0.0110(5) 0.0159(6) 0.0022(4) 0.0013(5) 0.0026(4)
O5 0.0190(6) 0.0107(5) 0.0128(6) -0.0016(5) 0.0018(5) 0.0034(4)
O6 0.0174(6) 0.0214(7) 0.0085(5) 0.0032(5) 0.0004(5) 0.0025(5)
O7 0.0151(5) 0.0172(6) 0.0179(7) -0.0094(5) -0.0014(5) -0.0003(5)
O8 0.0095(5) 0.0208(7) 0.0212(7) 0.0017(5) 0.0055(5) 0.0002(6)

loop_
_atom_type_symbol
_atom_type_description
_atom_type_scat_dispersion_real
_atom_type_scat_dispersion_imag
_atom_type_scat_source
O O 0.0106 0.006 'International Tables Vol C Tables 4.2.6.8 and 6.1.1.4'
P P 0.1023 0.0942 'International Tables Vol C Tables 4.2.6.8 and 6.1.1.4'
In In -0.7276 1.31 'International Tables Vol C Tables 4.2.6.8 and 6.1.1.4'
Cs Cs -0.368 2.1192 'International Tables Vol C Tables 4.2.6.8 and 6.1.1.4'

loop_
_geom_angle_atom_site_label_1
_geom_angle_atom_site_label_2
_geom_angle_atom_site_label_3
_geom_angle_site_symmetry_1
_geom_angle_site_symmetry_3
_geom_angle
_geom_angle_publ_flag
O8 In1 O8 . 2_556 151.79(10) no
O8 In1 O3 . . 81.24(6) no
O8 In1 O3 2_556 . 82.28(6) no
O8 In1 O3 . 2_556 82.28(6) no
O8 In1 O3 2_556 2_556 81.24(6) no
O3 In1 O3 . 2_556 107.98(9) no
O8 In1 O2 . 6 101.09(6) no
O8 In1 O2 2_556 6 100.32(6) no
O3 In1 O2 . 6 166.34(6) no
O3 In1 O2 2_556 6 85.68(6) no
O8 In1 O2 . 5_557 100.32(6) no
O8 In1 O2 2_556 5_557 101.09(6) no
O3 In1 O2 . 5_557 85.68(6) no
O3 In1 O2 2_556 5_557 166.34(6) no
O2 In1 O2 6 5_557 80.66(8) no
O8 In1 Cs1 . . 47.36(5) no
O8 In1 Cs1 2_556 . 104.43(5) no
O3 In1 Cs1 . . 59.06(4) no
O3 In1 Cs1 2_556 . 58.75(4) no
O2 In1 Cs1 6 . 131.88(4) no
O2 In1 Cs1 5_557 . 132.20(4) no
O8 In1 Cs1 . 2_556 104.43(5) no
O8 In1 Cs1 2_556 2_556 47.36(5) no
O3 In1 Cs1 . 2_556 58.75(4) no
O3 In1 Cs1 2_556 2_556 59.06(4) no
O2 In1 Cs1 6 2_556 132.20(4) no
O2 In1 Cs1 5_557 2_556 131.88(4) no
Cs1 In1 Cs1 . 2_556 57.080(5) no
O7 In2 O6 7_556 . 98.94(7) no
O7 In2 O5 7_556 6 87.06(6) no
O6 In2 O5 . 6 85.95(6) no
O7 In2 O1 7_556 1_554 86.63(6) no
O6 In2 O1 . 1_554 169.70(6) no
O5 In2 O1 6 1_554 85.69(6) no
O7 In2 O4 7_556 2_556 95.55(6) no
O6 In2 O4 . 2_556 105.66(6) no
O5 In2 O4 6 2_556 167.48(6) no
O1 In2 O4 1_554 2_556 82.26(6) no
O7 In2 O2 7_556 2_556 161.50(6) no
O6 In2 O2 . 2_556 89.45(6) no
O5 In2 O2 6 2_556 110.09(6) no
O1 In2 O2 1_554 2_556 87.78(5) no
O4 In2 O2 2_556 2_556 66.20(5) no
O7 In2 P1 7_556 2_556 127.97(5) no
O6 In2 P1 . 2_556 100.45(4) no
O5 In2 P1 6 2_556 141.94(4) no
O1 In2 P1 1_554 2_556 82.58(4) no
O4 In2 P1 2_556 2_556 32.62(4) no
O2 In2 P1 2_556 2_556 33.64(4) no
O7 In2 Cs2 7_556 . 53.30(5) no
O6 In2 Cs2 . . 122.12(4) no
O5 In2 Cs2 6 . 48.71(4) no
O1 In2 Cs2 1_554 . 54.95(4) no
O4 In2 Cs2 2_556 . 124.45(4) no
O2 In2 Cs2 2_556 . 134.03(4) no
P1 In2 Cs2 2_556 . 137.300(10) no
O7 In2 Cs1 7_556 6_565 51.72(5) no
O6 In2 Cs1 . 6_565 140.30(5) no
O5 In2 Cs1 6 6_565 114.23(4) no
O1 In2 Cs1 1_554 6_565 49.47(4) no
O4 In2 Cs1 2_556 6_565 59.48(4) no
O2 In2 Cs1 2_556 6_565 112.42(4) no
P1 In2 Cs1 2_556 6_565 84.424(10) no
Cs2 In2 Cs1 . 6_565 65.625(3) no
O7 In2 Cs1 7_556 7_556 63.11(5) no
O6 In2 Cs1 . 7_556 57.25(4) no
O5 In2 Cs1 6 7_556 44.62(4) no
O1 In2 Cs1 1_554 7_556 119.13(4) no
O4 In2 Cs1 2_556 7_556 146.52(4) no
O2 In2 Cs1 2_556 7_556 134.29(4) no
P1 In2 Cs1 2_556 7_556 157.673(11) no
Cs2 In2 Cs1 . 7_556 64.900(3) no
Cs1 In2 Cs1 6_565 7_556 113.064(4) no
O7 In2 Cs1 7_556 . 79.72(5) no
O6 In2 Cs1 . . 75.54(5) no
O5 In2 Cs1 6 . 155.13(4) no
O1 In2 Cs1 1_554 . 114.17(4) no
O4 In2 Cs1 2_556 . 36.86(4) no
O2 In2 Cs1 2_556 . 86.53(4) no
P1 In2 Cs1 2_556 . 59.582(10) no
Cs2 In2 Cs1 . . 130.367(4) no
Cs1 In2 Cs1 6_565 . 73.346(3) no
Cs1 In2 Cs1 7_556 . 110.557(4) no
O4 Cs1 O5 2_556 4_556 124.13(4) no
O4 Cs1 O8 2_556 . 65.35(4) no
O5 Cs1 O8 4_556 . 88.72(4) no
O4 Cs1 O1 2_556 6_565 106.11(4) no
O5 Cs1 O1 4_556 6_565 99.91(4) no
O8 Cs1 O1 . 6_565 170.51(4) no
O4 Cs1 O7 2_556 4_556 139.37(4) no
O5 Cs1 O7 4_556 4_556 46.17(4) no
O8 Cs1 O7 . 4_556 134.45(4) no
O1 Cs1 O7 6_565 4_556 54.66(4) no
O4 Cs1 O6 2_556 7_556 76.27(4) no
O5 Cs1 O6 4_556 7_556 51.70(4) no
O8 Cs1 O6 . 7_556 84.87(4) no
O1 Cs1 O6 6_565 7_556 97.34(4) no
O7 Cs1 O6 4_556 7_556 72.19(4) no
O4 Cs1 O4 2_556 5_567 144.08(5) no
O5 Cs1 O4 4_556 5_567 89.85(4) no
O8 Cs1 O4 . 5_567 133.70(4) no
O1 Cs1 O4 6_565 5_567 50.99(4) no
O7 Cs1 O4 4_556 5_567 55.90(4) no
O6 Cs1 O4 7_556 5_567 127.96(4) no
O4 Cs1 O3 2_556 2_556 44.58(4) no
O5 Cs1 O3 4_556 2_556 137.95(4) no
O8 Cs1 O3 . 2_556 49.23(4) no
O1 Cs1 O3 6_565 2_556 121.98(4) no
O7 Cs1 O3 4_556 2_556 174.09(4) no
O6 Cs1 O3 7_556 2_556 113.63(4) no
O4 Cs1 O3 5_567 2_556 118.23(3) no
O4 Cs1 O3 2_556 . 100.11(4) no
O5 Cs1 O3 4_556 . 96.33(4) no
O8 Cs1 O3 . . 48.55(4) no
O1 Cs1 O3 6_565 . 133.19(4) no
O7 Cs1 O3 4_556 . 119.12(4) no
O6 Cs1 O3 7_556 . 126.54(4) no
O4 Cs1 O3 5_567 . 85.72(3) no
O3 Cs1 O3 2_556 . 58.76(5) no
O4 Cs1 O7 2_556 . 84.95(4) no
O5 Cs1 O7 4_556 . 49.34(4) no
O8 Cs1 O7 . . 41.66(4) no
O1 Cs1 O7 6_565 . 144.97(4) no
O7 Cs1 O7 4_556 . 95.206(9) no
O6 Cs1 O7 7_556 . 52.23(4) no
O4 Cs1 O7 5_567 . 130.27(4) no
O3 Cs1 O7 2_556 . 89.48(3) no
O3 Cs1 O7 . . 74.33(4) no
O4 Cs1 P2 2_556 4_556 139.58(3) no
O5 Cs1 P2 4_556 4_556 23.11(3) no
O8 Cs1 P2 . 4_556 110.69(3) no
O1 Cs1 P2 6_565 4_556 78.40(3) no
O7 Cs1 P2 4_556 4_556 23.76(3) no
O6 Cs1 P2 7_556 4_556 63.36(3) no
O4 Cs1 P2 5_567 4_556 69.68(2) no
O3 Cs1 P2 2_556 4_556 159.17(3) no
O3 Cs1 P2 . 4_556 105.16(3) no
O7 Cs1 P2 . 4_556 72.43(3) no
O4 Cs1 P1 2_556 2_556 21.44(3) no
O5 Cs1 P1 4_556 2_556 134.30(3) no
O8 Cs1 P1 . 2_556 54.81(3) no
O1 Cs1 P1 6_565 2_556 115.73(3) no
O7 Cs1 P1 4_556 2_556 160.59(3) no
O6 Cs1 P1 7_556 2_556 94.24(3) no
O4 Cs1 P1 5_567 2_556 134.56(2) no
O3 Cs1 P1 2_556 2_556 23.14(2) no
O3 Cs1 P1 . 2_556 80.03(3) no
O7 Cs1 P1 . 2_556 86.70(3) no
P2 Cs1 P1 4_556 2_556 155.754(11) no
O5 Cs2 O5 6 4 180.00(4) no
O5 Cs2 O7 6 7_556 58.12(4) no
O5 Cs2 O7 4 7_556 121.88(4) no
O5 Cs2 O7 6 1_554 121.88(4) no
O5 Cs2 O7 4 1_554 58.12(4) no
O7 Cs2 O7 7_556 1_554 180.000(17) no
O5 Cs2 O1 6 1_554 58.15(4) no
O5 Cs2 O1 4 1_554 121.85(4) no
O7 Cs2 O1 7_556 1_554 56.46(4) no
O7 Cs2 O1 1_554 1_554 123.54(4) no
O5 Cs2 O1 6 7_556 121.85(4) no
O5 Cs2 O1 4 7_556 58.15(4) no
O7 Cs2 O1 7_556 7_556 123.54(4) no
O7 Cs2 O1 1_554 7_556 56.46(4) no
O1 Cs2 O1 1_554 7_556 180.00(5) no
O5 Cs2 O6 6 6 46.28(4) no
O5 Cs2 O6 4 6 133.72(4) no
O7 Cs2 O6 7_556 6 104.32(4) no
O7 Cs2 O6 1_554 6 75.68(4) no
O1 Cs2 O6 1_554 6 80.22(4) no
O1 Cs2 O6 7_556 6 99.78(4) no
O5 Cs2 O6 6 4 133.72(4) no
O5 Cs2 O6 4 4 46.28(4) no
O7 Cs2 O6 7_556 4 75.68(4) no
O7 Cs2 O6 1_554 4 104.32(4) no
O1 Cs2 O6 1_554 4 99.78(4) no
O1 Cs2 O6 7_556 4 80.22(4) no
O6 Cs2 O6 6 4 180.000(12) no
O5 Cs2 O3 6 7_556 97.54(4) no
O5 Cs2 O3 4 7_556 82.46(4) no
O7 Cs2 O3 7_556 7_556 81.68(4) no
O7 Cs2 O3 1_554 7_556 98.32(4) no
O1 Cs2 O3 1_554 7_556 137.86(4) no
O1 Cs2 O3 7_556 7_556 42.14(4) no
O6 Cs2 O3 6 7_556 108.55(4) no
O6 Cs2 O3 4 7_556 71.45(4) no
O5 Cs2 O3 6 1_554 82.46(4) no
O5 Cs2 O3 4 1_554 97.54(4) no
O7 Cs2 O3 7_556 1_554 98.32(4) no
O7 Cs2 O3 1_554 1_554 81.68(4) no
O1 Cs2 O3 1_554 1_554 42.14(4) no
O1 Cs2 O3 7_556 1_554 137.86(4) no
O6 Cs2 O3 6 1_554 71.45(4) no
O6 Cs2 O3 4 1_554 108.55(4) no
O3 Cs2 O3 7_556 1_554 180.000(12) no
O5 Cs2 P2 6 6 22.09(3) no
O5 Cs2 P2 4 6 157.91(3) no
O7 Cs2 P2 7_556 6 80.19(3) no
O7 Cs2 P2 1_554 6 99.81(3) no
O1 Cs2 P2 1_554 6 67.43(3) no
O1 Cs2 P2 7_556 6 112.57(3) no
O6 Cs2 P2 6 6 24.19(3) no
O6 Cs2 P2 4 6 155.81(3) no
O3 Cs2 P2 7_556 6 103.62(3) no
O3 Cs2 P2 1_554 6 76.38(3) no
O5 Cs2 P2 6 4 157.91(3) no
O5 Cs2 P2 4 4 22.09(3) no
O7 Cs2 P2 7_556 4 99.81(3) no
O7 Cs2 P2 1_554 4 80.19(3) no
O1 Cs2 P2 1_554 4 112.57(3) no
O1 Cs2 P2 7_556 4 67.43(3) no
O6 Cs2 P2 6 4 155.81(3) no
O6 Cs2 P2 4 4 24.19(3) no
O3 Cs2 P2 7_556 4 76.38(3) no
O3 Cs2 P2 1_554 4 103.62(3) no
P2 Cs2 P2 6 4 180.000(6) no
O1 P1 O3 . . 107.74(8) no
O1 P1 O4 . . 113.07(9) no
O3 P1 O4 . . 110.00(9) no
O1 P1 O2 . . 110.24(8) no
O3 P1 O2 . . 114.27(8) no
O4 P1 O2 . . 101.58(8) no
O1 P1 In2 . 2_556 123.03(6) no
O3 P1 In2 . 2_556 129.19(6) no
O4 P1 In2 . 2_556 49.82(6) no
O2 P1 In2 . 2_556 51.87(5) no
O1 P1 Cs1 . 2_556 128.07(6) no
O3 P1 Cs1 . 2_556 64.84(6) no
O4 P1 Cs1 . 2_556 45.16(6) no
O2 P1 Cs1 . 2_556 119.57(5) no
In2 P1 Cs1 2_556 2_556 81.246(11) no
O1 P1 Cs1 . 6_566 45.67(6) no
O3 P1 Cs1 . 6_566 101.93(6) no
O4 P1 Cs1 . 6_566 73.58(6) no
O2 P1 Cs1 . 6_566 142.47(6) no
In2 P1 Cs1 2_556 6_566 111.268(14) no
Cs1 P1 Cs1 2_556 6_566 83.981(10) no
O1 P1 Cs2 . 1_556 44.20(6) no
O3 P1 Cs2 . 1_556 64.00(6) no
O4 P1 Cs2 . 1_556 134.06(6) no
O2 P1 Cs2 . 1_556 122.89(5) no
In2 P1 Cs2 2_556 1_556 166.362(17) no
Cs1 P1 Cs2 2_556 1_556 110.320(11) no
Cs1 P1 Cs2 6_566 1_556 64.413(7) no
O8 P2 O7 . . 109.56(10) no
O8 P2 O5 . . 109.45(9) no
O7 P2 O5 . . 106.97(9) no
O8 P2 O6 . . 111.93(9) no
O7 P2 O6 . . 108.89(10) no
O5 P2 O6 . . 109.91(9) no
O8 P2 Cs2 . 4_545 127.84(7) no
O7 P2 Cs2 . 4_545 120.78(7) no
O5 P2 Cs2 . 4_545 44.99(6) no
O6 P2 Cs2 . 4_545 64.93(7) no
O8 P2 Cs1 . 4_546 137.30(7) no
O7 P2 Cs1 . 4_546 58.05(7) no
O5 P2 Cs1 . 4_546 51.18(6) no
O6 P2 Cs1 . 4_546 110.65(6) no
Cs2 P2 Cs1 4_545 4_546 69.497(9) no
O8 P2 Cs1 . . 47.91(7) no
O7 P2 Cs1 . . 71.16(7) no
O5 P2 Cs1 . . 149.30(6) no
O6 P2 Cs1 . . 99.17(7) no
Cs2 P2 Cs1 4_545 . 161.923(14) no
Cs1 P2 Cs1 4_546 . 126.788(13) no
O8 P2 Cs2 . 1_556 77.53(7) no
O7 P2 Cs2 . 1_556 43.55(7) no
O5 P2 Cs2 . 1_556 91.40(6) no
O6 P2 Cs2 . 1_556 150.66(7) no
Cs2 P2 Cs2 4_545 1_556 132.342(13) no
Cs1 P2 Cs2 4_546 1_556 66.928(8) no
Cs1 P2 Cs2 . 1_556 65.733(8) no
P1 O1 In2 . 1_556 138.51(9) no
P1 O1 Cs2 . 1_556 115.87(8) no
In2 O1 Cs2 1_556 1_556 90.14(5) no
P1 O1 Cs1 . 6_566 113.95(8) no
In2 O1 Cs1 1_556 6_566 98.60(5) no
Cs2 O1 Cs1 1_556 6_566 86.38(4) no
P1 O2 In1 . 5_557 139.27(8) no
P1 O2 In2 . 2_556 94.49(7) no
In1 O2 In2 5_557 2_556 111.41(6) no
P1 O3 In1 . . 132.58(9) no
P1 O3 Cs1 . 2_556 92.02(7) no
In1 O3 Cs1 . 2_556 89.96(5) no
P1 O3 Cs1 . . 134.29(8) no
In1 O3 Cs1 . . 89.66(5) no
Cs1 O3 Cs1 2_556 . 67.83(3) no
P1 O3 Cs2 . 1_556 93.66(6) no
In1 O3 Cs2 . 1_556 119.74(6) no
Cs1 O3 Cs2 2_556 1_556 130.68(4) no
Cs1 O3 Cs2 . 1_556 73.58(3) no
P1 O4 In2 . 2_556 97.56(7) no
P1 O4 Cs1 . 2_556 113.40(8) no
In2 O4 Cs1 2_556 2_556 117.14(6) no
P1 O4 Cs1 . 5_567 135.25(8) no
In2 O4 Cs1 2_556 5_567 87.87(5) no
Cs1 O4 Cs1 2_556 5_567 102.88(4) no
P2 O5 In2 . 6_556 134.07(9) no
P2 O5 Cs2 . 4_545 112.92(8) no
In2 O5 Cs2 6_556 4_545 97.80(5) no
P2 O5 Cs1 . 4_546 105.70(7) no
In2 O5 Cs1 6_556 4_546 106.13(6) no
Cs2 O5 Cs1 4_545 4_546 92.55(4) no
P2 O6 In2 . . 134.06(10) no
P2 O6 Cs2 . 4_545 90.88(7) no
In2 O6 Cs2 . 4_545 125.45(7) no
P2 O6 Cs1 . 7_556 126.25(8) no
In2 O6 Cs1 . 7_556 92.25(5) no
Cs2 O6 Cs1 4_545 7_556 76.37(3) no
P2 O7 In2 . 7_556 146.87(11) no
P2 O7 Cs2 . 1_556 116.25(8) no
In2 O7 Cs2 7_556 1_556 93.69(6) no
P2 O7 Cs1 . 4_546 98.19(8) no
In2 O7 Cs1 7_556 4_546 97.93(6) no
Cs2 O7 Cs1 1_556 4_546 85.66(4) no
P2 O7 Cs1 . . 85.89(7) no
In2 O7 Cs1 7_556 . 87.04(5) no
Cs2 O7 Cs1 1_556 . 77.81(4) no
Cs1 O7 Cs1 4_546 . 163.04(6) no
P2 O8 In1 . . 146.28(11) no
P2 O8 Cs1 . . 110.81(8) no
In1 O8 Cs1 . . 102.90(6) no

loop_
_geom_bond_atom_site_label_1
_geom_bond_atom_site_label_2
_geom_bond_site_symmetry_2
_geom_bond_distance
_geom_bond_publ_flag
In1 O8 . 2.0968(14) yes
In1 O8 2_556 2.0968(14) no
In1 O3 . 2.1396(15) yes
In1 O3 2_556 2.1396(15) no
In1 O2 6 2.1971(14) yes
In1 O2 5_557 2.1971(14) no
In2 O7 7_556 2.0744(15) yes
In2 O6 . 2.1136(16) yes
In2 O5 6 2.1166(15) yes
In2 O1 1_554 2.1748(15) yes
In2 O4 2_556 2.1953(14) yes
In2 O2 2_556 2.2473(14) yes
Cs1 O4 2_556 3.0046(16) yes
Cs1 O5 4_556 3.0426(16) yes
Cs1 O8 . 3.1090(18) yes
Cs1 O1 6_565 3.1256(16) yes
Cs1 O7 4_556 3.2225(17) yes
Cs1 O6 7_556 3.5025(16) yes
Cs1 O4 5_567 3.5050(15) yes
Cs1 O3 2_556 3.5220(16) yes
Cs1 O3 . 3.5334(15) yes
Cs1 O7 . 3.7162(17) yes
Cs1 O4 6_565 3.854(2) yes
Cs2 O5 6 2.8814(16) yes
Cs2 O5 4 2.8814(16) no
Cs2 O7 7_556 3.0529(17) yes
Cs2 O7 1_554 3.0529(17) no
Cs2 O1 1_554 3.1104(15) yes
Cs2 O1 7_556 3.1104(15) no
Cs2 O6 6 3.4008(17) yes
Cs2 O6 4 3.4008(17) no
Cs2 O3 7_556 3.6161(15) yes
Cs2 O3 1_554 3.6161(15) no
Cs2 O8 1_554 3.937(2) yes
Cs2 O8 1_554 3.937(2) no
P1 O1 . 1.5216(15) no
P1 O3 . 1.5290(15) no
P1 O4 . 1.5488(15) no
P1 O2 . 1.5828(14) no
P2 O8 . 1.5207(15) no
P2 O7 . 1.5305(16) no
P2 O5 . 1.5329(16) no
P2 O6 . 1.5384(16) no
O1 In2 1_556 2.1748(15) no
O1 Cs2 1_556 3.1104(15) no
O1 Cs1 6_566 3.1256(16) no
O2 In1 5_557 2.1971(14) no
O2 In2 2_556 2.2473(14) no
O3 Cs1 2_556 3.5220(16) no
O3 Cs2 1_556 3.6161(15) no
O4 In2 2_556 2.1953(14) no
O4 Cs1 2_556 3.0046(16) no
O4 Cs1 5_567 3.5050(15) no
O5 In2 6_556 2.1166(15) no
O5 Cs2 4_545 2.8814(16) no
O5 Cs1 4_546 3.0426(16) no
O6 Cs2 4_545 3.4008(17) no
O6 Cs1 7_556 3.5025(16) no
O7 In2 7_556 2.0744(15) no
O7 Cs2 1_556 3.0529(17) no
O7 Cs1 4_546 3.2225(17) no
